data_7203608
loop_
_publ_author_name
'Zhang, Li-Ping'
'Zhu, Long-Guan'

_publ_section_title
;
 Monodentate function of the 4,4?-bipyridine that systematically occurs
 in the 4-sulfobenzoate manganese(ii) complexes: syntheses, crystal
 structures, and properties
;
_journal_issue 11
_journal_name_full CrystEngComm
_journal_page_first 815
_journal_paper_doi 10.1039/b611300a
_journal_volume 8
_journal_year 2006
_chemical_formula_sum 'C34 H34 Mn N4 O14 S2'
_chemical_formula_weight 841.71
_chemical_name_systematic
;
?
;
_space_group_IT_number 2
_symmetry_cell_setting triclinic
_symmetry_space_group_name_Hall '-P 1'
_symmetry_space_group_name_H-M 'P -1'
_atom_sites_solution_hydrogens geom
_atom_sites_solution_primary direct
_atom_sites_solution_secondary difmap
_audit_creation_method SHELXL-97
_cell_angle_alpha 92.261(2)
_cell_angle_beta 93.430(2)
_cell_angle_gamma 110.9700(10)
_cell_formula_units_Z 1
_cell_length_a 7.5821(7)
_cell_length_b 7.7098(7)
_cell_length_c 16.7833(16)
_cell_measurement_reflns_used 3405
_cell_measurement_temperature 295(2)
_cell_measurement_theta_max 27.7
_cell_measurement_theta_min 2.8
_cell_volume 912.52(15)
_computing_cell_refinement 'SAINT (Bruker, 2002)'
_computing_data_collection 'SMART (Bruker, 2002)'
_computing_data_reduction SAINT
_computing_molecular_graphics 'Ortep-3 for Windows (Farrugia, 1997)'
_computing_publication_material 'WinGX (Farrugia, 1999)'
_computing_structure_refinement 'SHELXL-97 (Sheldrick, 1997)'
_computing_structure_solution 'SHELXS-97 (Sheldrick, 1997)'
_diffrn_ambient_temperature 295(2)
_diffrn_measured_fraction_theta_full 0.992
_diffrn_measured_fraction_theta_max 0.992
_diffrn_measurement_device_type 'Bruker APEX area-detector diffractometer'
_diffrn_measurement_method '\f and \w scan'
_diffrn_radiation_monochromator graphite
_diffrn_radiation_source 'fine-focus sealed tube'
_diffrn_radiation_type MoK\a
_diffrn_radiation_wavelength 0.71073
_diffrn_reflns_av_R_equivalents 0.0189
_diffrn_reflns_av_sigmaI/netI 0.0287
_diffrn_reflns_limit_h_max 8
_diffrn_reflns_limit_h_min -9
_diffrn_reflns_limit_k_max 9
_diffrn_reflns_limit_k_min -9
_diffrn_reflns_limit_l_max 19
_diffrn_reflns_limit_l_min -19
_diffrn_reflns_number 6615
_diffrn_reflns_theta_full 25.00
_diffrn_reflns_theta_max 25.00
_diffrn_reflns_theta_min 1.22
_diffrn_standards_number 0
_exptl_absorpt_coefficient_mu 0.551
_exptl_absorpt_correction_T_max 0.8745
_exptl_absorpt_correction_T_min 0.8477
_exptl_absorpt_correction_type multi-scan
_exptl_absorpt_process_details 'SADABS (Bruker, 2002)'
_exptl_crystal_colour 'light yellow'
_exptl_crystal_density_diffrn 1.532
_exptl_crystal_density_method 'not measured'
_exptl_crystal_description block
_exptl_crystal_F_000 435
_exptl_crystal_size_max 0.31
_exptl_crystal_size_mid 0.29
_exptl_crystal_size_min 0.25
_refine_diff_density_max 0.594
_refine_diff_density_min -0.445
_refine_diff_density_rms 0.120
_refine_ls_extinction_method none
_refine_ls_goodness_of_fit_ref 1.103
_refine_ls_hydrogen_treatment mixed
_refine_ls_matrix_type full
_refine_ls_number_parameters 262
_refine_ls_number_reflns 3177
_refine_ls_number_restraints 6
_refine_ls_restrained_S_all 1.103
_refine_ls_R_factor_all 0.0651
_refine_ls_R_factor_gt 0.0594
_refine_ls_shift/su_max 0.000
_refine_ls_shift/su_mean <0.001
_refine_ls_structure_factor_coef Fsqd
_refine_ls_weighting_details 'calc w=1/[\s^2^(Fo^2^)+(0.0831P)^2^+1.3002P] where P=(Fo^2^+2Fc^2^)/3'
_refine_ls_weighting_scheme calc
_refine_ls_wR_factor_gt 0.1583
_refine_ls_wR_factor_ref 0.1689
_reflns_number_gt 2906
_reflns_number_total 3177
_reflns_threshold_expression I>2\s(I)
_cod_data_source_file b611300a.txt
_cod_data_source_block comp-1
_cod_database_code 7203608

loop_
_symmetry_equiv_pos_as_xyz
'x, y, z'
'-x, -y, -z'

loop_
_atom_site_label
_atom_site_type_symbol
_atom_site_fract_x
_atom_site_fract_y
_atom_site_fract_z
_atom_site_U_iso_or_equiv
_atom_site_adp_type
_atom_site_occupancy
_atom_site_symmetry_multiplicity
_atom_site_calc_flag
_atom_site_refinement_flags
_atom_site_disorder_assembly
_atom_site_disorder_group
Mn1 Mn 1.0000 0.5000 0.5000 0.0363(3) Uani 1 2 d S . .
S1 S 0.60421(13) 0.89596(14) 0.62972(5) 0.0428(3) Uani 1 1 d . . .
O1 O 1.1346(4) 0.7951(4) 0.53749(15) 0.0445(6) Uani 1 1 d D . .
O2 O 1.2506(4) 0.5230(4) 0.4355(2) 0.0651(9) Uani 1 1 d D . .
O3 O 1.0048(9) 0.7751(8) 0.9794(3) 0.140(2) Uani 1 1 d . . .
H3 H 1.0774 0.7572 1.0135 0.210 Uiso 1 1 calc R . .
O4 O 1.2369(9) 0.7905(9) 0.9016(4) 0.141(2) Uani 1 1 d . . .
O5 O 0.4211(4) 0.8812(4) 0.65563(16) 0.0526(7) Uani 1 1 d . . .
O6 O 0.7021(5) 1.0775(6) 0.6024(2) 0.0881(13) Uani 1 1 d . . .
O7 O 0.5880(5) 0.7423(6) 0.57393(18) 0.0799(12) Uani 1 1 d . . .
N1 N 1.1239(4) 0.4104(4) 0.60899(18) 0.0398(7) Uani 1 1 d . . .
N2 N 1.7051(12) 0.2785(9) 0.9261(5) 0.128(3) Uani 1 1 d . . .
C1 C 1.1196(5) 0.4787(6) 0.6827(2) 0.0464(9) Uani 1 1 d . . .
H1 H 1.0417 0.5467 0.6902 0.056 Uiso 1 1 calc R . .
C2 C 1.2241(6) 0.4542(6) 0.7483(2) 0.0510(10) Uani 1 1 d . . .
H2 H 1.2176 0.5064 0.7985 0.061 Uiso 1 1 calc R . .
C3 C 1.3390(6) 0.3508(5) 0.7389(2) 0.0458(9) Uani 1 1 d . . .
C4 C 1.3388(6) 0.2743(6) 0.6622(2) 0.0497(10) Uani 1 1 d . . .
H4 H 1.4118 0.2020 0.6531 0.060 Uiso 1 1 calc R . .
C5 C 1.2304(6) 0.3061(5) 0.6003(2) 0.0466(9) Uani 1 1 d . . .
H5 H 1.2310 0.2526 0.5497 0.056 Uiso 1 1 calc R . .
C6 C 1.4622(7) 0.3251(6) 0.8058(3) 0.0606(12) Uani 1 1 d . . .
C7 C 1.4097(10) 0.3085(10) 0.8823(3) 0.100(2) Uani 1 1 d . . .
H7 H 1.2942 0.3139 0.8954 0.119 Uiso 1 1 calc R . .
C8 C 1.5397(15) 0.2824(12) 0.9412(4) 0.128(3) Uani 1 1 d . . .
H8 H 1.5047 0.2674 0.9934 0.153 Uiso 1 1 calc R . .
C9 C 1.7493(11) 0.2929(10) 0.8544(6) 0.118(3) Uani 1 1 d . . .
H9 H 1.8660 0.2872 0.8436 0.141 Uiso 1 1 calc R . .
C10 C 1.6375(8) 0.3165(8) 0.7914(4) 0.0835(17) Uani 1 1 d . . .
H10 H 1.6785 0.3266 0.7400 0.100 Uiso 1 1 calc R . .
C11 C 1.0796(15) 0.7978(9) 0.9131(5) 0.121(3) Uani 1 1 d . . .
C12 C 0.9612(8) 0.8321(7) 0.8446(3) 0.0705(15) Uani 1 1 d . . .
C13 C 0.7774(9) 0.8211(8) 0.8531(3) 0.0777(16) Uani 1 1 d . . .
H13 H 0.7280 0.7987 0.9027 0.093 Uiso 1 1 calc R . .
C14 C 0.6651(7) 0.8432(7) 0.7882(2) 0.0595(11) Uani 1 1 d . . .
H14 H 0.5417 0.8368 0.7940 0.071 Uiso 1 1 calc R . .
C15 C 0.7411(5) 0.8747(5) 0.7157(2) 0.0404(8) Uani 1 1 d . . .
C16 C 0.9265(6) 0.8896(6) 0.7076(3) 0.0555(10) Uani 1 1 d . . .
H16 H 0.9776 0.9136 0.6585 0.067 Uiso 1 1 calc R . .
C17 C 1.0345(7) 0.8687(7) 0.7725(3) 0.0664(13) Uani 1 1 d . . .
H17 H 1.1593 0.8798 0.7670 0.080 Uiso 1 1 calc R . .
H1A H 1.218(5) 0.830(6) 0.5763(17) 0.080 Uiso 1 1 d D . .
H1B H 1.172(6) 0.858(6) 0.4977(16) 0.080 Uiso 1 1 d D . .
H2A H 1.327(5) 0.630(3) 0.428(3) 0.080 Uiso 1 1 d D . .
H2B H 1.301(6) 0.443(4) 0.430(3) 0.080 Uiso 1 1 d D . .

loop_
_atom_site_aniso_label
_atom_site_aniso_U_11
_atom_site_aniso_U_22
_atom_site_aniso_U_33
_atom_site_aniso_U_23
_atom_site_aniso_U_13
_atom_site_aniso_U_12
Mn1 0.0313(4) 0.0422(4) 0.0371(4) 0.0076(3) -0.0038(3) 0.0157(3)
S1 0.0395(5) 0.0576(6) 0.0340(5) 0.0090(4) -0.0032(4) 0.0213(4)
O1 0.0401(14) 0.0480(15) 0.0414(14) 0.0045(11) -0.0056(11) 0.0122(11)
O2 0.0502(17) 0.0532(17) 0.097(2) 0.0100(17) 0.0285(17) 0.0211(14)
O3 0.201(6) 0.136(4) 0.086(3) 0.008(3) -0.076(4) 0.078(4)
O4 0.150(5) 0.167(5) 0.124(4) -0.006(3) -0.085(4) 0.095(4)
O5 0.0431(15) 0.0701(18) 0.0482(15) 0.0008(13) -0.0065(12) 0.0266(14)
O6 0.067(2) 0.098(3) 0.078(2) 0.051(2) -0.0102(18) 0.0033(19)
O7 0.093(3) 0.127(3) 0.0480(18) -0.0245(19) -0.0216(17) 0.082(2)
N1 0.0361(16) 0.0444(16) 0.0408(16) 0.0061(13) -0.0041(12) 0.0176(13)
N2 0.151(7) 0.098(4) 0.118(6) 0.013(4) -0.085(5) 0.039(4)
C1 0.044(2) 0.057(2) 0.045(2) 0.0027(17) -0.0006(16) 0.0273(18)
C2 0.055(2) 0.063(3) 0.036(2) -0.0003(17) -0.0025(17) 0.024(2)
C3 0.048(2) 0.045(2) 0.042(2) 0.0091(16) -0.0104(16) 0.0156(17)
C4 0.056(2) 0.052(2) 0.049(2) 0.0014(18) -0.0098(18) 0.0320(19)
C5 0.056(2) 0.051(2) 0.039(2) 0.0006(16) -0.0057(17) 0.0275(19)
C6 0.073(3) 0.052(2) 0.051(3) 0.0074(19) -0.024(2) 0.019(2)
C7 0.112(5) 0.131(6) 0.051(3) 0.021(3) -0.019(3) 0.041(4)
C8 0.162(8) 0.142(7) 0.058(4) 0.026(4) -0.026(5) 0.033(6)
C9 0.107(5) 0.098(5) 0.143(7) 0.008(5) -0.079(5) 0.044(4)
C10 0.070(3) 0.086(4) 0.096(4) 0.007(3) -0.037(3) 0.037(3)
C11 0.189(9) 0.075(4) 0.090(5) -0.014(4) -0.092(6) 0.053(5)
C12 0.082(4) 0.058(3) 0.070(3) -0.005(2) -0.040(3) 0.031(3)
C13 0.106(4) 0.083(4) 0.037(2) 0.015(2) -0.005(2) 0.027(3)
C14 0.057(3) 0.078(3) 0.043(2) 0.013(2) 0.0007(19) 0.023(2)
C15 0.040(2) 0.0443(19) 0.0353(19) 0.0050(15) -0.0058(15) 0.0147(16)
C16 0.045(2) 0.073(3) 0.050(2) 0.002(2) -0.0049(18) 0.024(2)
C17 0.059(3) 0.076(3) 0.068(3) -0.007(2) -0.026(2) 0.035(2)

loop_
_atom_type_symbol
_atom_type_description
_atom_type_scat_dispersion_real
_atom_type_scat_dispersion_imag
_atom_type_scat_source
C C 0.0033 0.0016 'International Tables Vol C Tables 4.2.6.8 and 6.1.1.4'
H H 0.0000 0.0000 'International Tables Vol C Tables 4.2.6.8 and 6.1.1.4'
Mn Mn 0.3368 0.7283 'International Tables Vol C Tables 4.2.6.8 and 6.1.1.4'
N N 0.0061 0.0033 'International Tables Vol C Tables 4.2.6.8 and 6.1.1.4'
O O 0.0106 0.0060 'International Tables Vol C Tables 4.2.6.8 and 6.1.1.4'
S S 0.1246 0.1234 'International Tables Vol C Tables 4.2.6.8 and 6.1.1.4'

loop_
_geom_angle_atom_site_label_1
_geom_angle_atom_site_label_2
_geom_angle_atom_site_label_3
_geom_angle
_geom_angle_site_symmetry_1
_geom_angle_site_symmetry_3
_geom_angle_publ_flag
O1 Mn1 O1 180.0 . 2_766 ?
O1 Mn1 O2 91.64(11) . 2_766 ?
O1 Mn1 O2 88.36(11) 2_766 2_766 ?
O1 Mn1 O2 88.36(11) . . ?
O1 Mn1 O2 91.64(11) 2_766 . ?
O2 Mn1 O2 180.000(1) 2_766 . ?
O1 Mn1 N1 93.13(10) . . ?
O1 Mn1 N1 86.87(10) 2_766 . ?
O2 Mn1 N1 88.87(13) 2_766 . ?
O2 Mn1 N1 91.13(13) . . ?
O1 Mn1 N1 86.87(10) . 2_766 ?
O1 Mn1 N1 93.13(10) 2_766 2_766 ?
O2 Mn1 N1 91.13(13) 2_766 2_766 ?
O2 Mn1 N1 88.87(13) . 2_766 ?
N1 Mn1 N1 180.000(1) . 2_766 ?
O6 S1 O7 114.9(3) . . ?
O6 S1 O5 111.1(2) . . ?
O7 S1 O5 111.1(2) . . ?
O6 S1 C15 106.28(19) . . ?
O7 S1 C15 106.34(17) . . ?
O5 S1 C15 106.56(17) . . ?
Mn1 O1 H1A 120(3) . . ?
Mn1 O1 H1B 111(3) . . ?
H1A O1 H1B 111(4) . . ?
Mn1 O2 H2A 118(3) . . ?
Mn1 O2 H2B 128(3) . . ?
H2A O2 H2B 111(4) . . ?
C11 O3 H3 109.5 . . ?
C1 N1 C5 117.0(3) . . ?
C1 N1 Mn1 122.6(2) . . ?
C5 N1 Mn1 119.7(2) . . ?
C9 N2 C8 117.7(6) . . ?
N1 C1 C2 123.6(4) . . ?
N1 C1 H1 118.2 . . ?
C2 C1 H1 118.2 . . ?
C1 C2 C3 119.3(4) . . ?
C1 C2 H2 120.3 . . ?
C3 C2 H2 120.3 . . ?
C2 C3 C4 117.0(3) . . ?
C2 C3 C6 122.6(4) . . ?
C4 C3 C6 120.3(4) . . ?
C5 C4 C3 119.7(4) . . ?
C5 C4 H4 120.2 . . ?
C3 C4 H4 120.2 . . ?
N1 C5 C4 123.3(4) . . ?
N1 C5 H5 118.4 . . ?
C4 C5 H5 118.4 . . ?
C7 C6 C10 117.9(5) . . ?
C7 C6 C3 122.2(5) . . ?
C10 C6 C3 119.9(5) . . ?
C6 C7 C8 116.9(7) . . ?
C6 C7 H7 121.5 . . ?
C8 C7 H7 121.5 . . ?
N2 C8 C7 123.8(7) . . ?
N2 C8 H8 118.1 . . ?
C7 C8 H8 118.1 . . ?
N2 C9 C10 124.9(8) . . ?
N2 C9 H9 117.6 . . ?
C10 C9 H9 117.6 . . ?
C9 C10 C6 118.8(7) . . ?
C9 C10 H10 120.6 . . ?
C6 C10 H10 120.6 . . ?
O4 C11 O3 125.1(6) . . ?
O4 C11 C12 119.6(9) . . ?
O3 C11 C12 115.3(9) . . ?
C17 C12 C13 119.5(4) . . ?
C17 C12 C11 119.4(7) . . ?
C13 C12 C11 121.1(7) . . ?
C12 C13 C14 120.8(5) . . ?
C12 C13 H13 119.6 . . ?
C14 C13 H13 119.6 . . ?
C15 C14 C13 118.4(5) . . ?
C15 C14 H14 120.8 . . ?
C13 C14 H14 120.8 . . ?
C14 C15 C16 120.8(4) . . ?
C14 C15 S1 120.9(3) . . ?
C16 C15 S1 118.3(3) . . ?
C17 C16 C15 119.7(4) . . ?
C17 C16 H16 120.1 . . ?
C15 C16 H16 120.1 . . ?
C12 C17 C16 120.8(5) . . ?
C12 C17 H17 119.6 . . ?
C16 C17 H17 119.6 . . ?

loop_
_geom_bond_atom_site_label_1
_geom_bond_atom_site_label_2
_geom_bond_distance
_geom_bond_site_symmetry_2
_geom_bond_publ_flag
Mn1 O1 2.182(3) . ?
Mn1 O1 2.182(3) 2_766 ?
Mn1 O2 2.199(3) 2_766 ?
Mn1 O2 2.199(3) . ?
Mn1 N1 2.250(3) . ?
Mn1 N1 2.250(3) 2_766 ?
S1 O6 1.438(4) . ?
S1 O7 1.446(3) . ?
S1 O5 1.446(3) . ?
S1 C15 1.774(3) . ?
O1 H1A 0.84(4) . ?
O1 H1B 0.84(3) . ?
O2 H2A 0.84(3) . ?
O2 H2B 0.84(4) . ?
O3 C11 1.269(12) . ?
O3 H3 0.8200 . ?
O4 C11 1.240(12) . ?
N1 C1 1.332(5) . ?
N1 C5 1.338(5) . ?
N2 C9 1.268(11) . ?
N2 C8 1.304(11) . ?
C1 C2 1.377(5) . ?
C1 H1 0.9300 . ?
C2 C3 1.387(6) . ?
C2 H2 0.9300 . ?
C3 C4 1.395(6) . ?
C3 C6 1.482(5) . ?
C4 C5 1.370(5) . ?
C4 H4 0.9300 . ?
C5 H5 0.9300 . ?
C6 C7 1.365(8) . ?
C6 C10 1.389(8) . ?
C7 C8 1.424(10) . ?
C7 H7 0.9300 . ?
C8 H8 0.9300 . ?
C9 C10 1.374(8) . ?
C9 H9 0.9300 . ?
C10 H10 0.9300 . ?
C11 C12 1.506(7) . ?
C12 C17 1.360(8) . ?
C12 C13 1.382(8) . ?
C13 C14 1.396(6) . ?
C13 H13 0.9300 . ?
C14 C15 1.371(6) . ?
C14 H14 0.9300 . ?
C15 C16 1.384(6) . ?
C16 C17 1.372(6) . ?
C16 H16 0.9300 . ?
C17 H17 0.9300 . ?

loop_
_geom_hbond_atom_site_label_D
_geom_hbond_atom_site_label_H
_geom_hbond_atom_site_label_A
_geom_hbond_distance_DH
_geom_hbond_distance_HA
_geom_hbond_distance_DA
_geom_hbond_angle_DHA
_geom_hbond_site_symmetry_A
O3 H3 N2 0.82 1.99 2.794(7) 165.7 2_867
O1 H1A O5 0.84(4) 1.89(4) 2.727(4) 171(5) 1_655
O1 H1B O6 0.84(4) 1.97(2) 2.769(4) 156(5) 2_776
O2 H2A O6 0.84(3) 2.41(3) 3.068(5) 135(4) 2_776
O2 H2B O7 0.84(4) 1.90(4) 2.738(4) 175(5) 2_766

loop_
_geom_torsion_atom_site_label_1
_geom_torsion_atom_site_label_2
_geom_torsion_atom_site_label_3
_geom_torsion_atom_site_label_4
_geom_torsion
_geom_torsion_site_symmetry_1
_geom_torsion_site_symmetry_2
_geom_torsion_site_symmetry_3
_geom_torsion_site_symmetry_4
_geom_torsion_publ_flag
O1 Mn1 N1 C1 47.1(3) . . . . ?
O1 Mn1 N1 C1 -132.9(3) 2_766 . . . ?
O2 Mn1 N1 C1 -44.4(3) 2_766 . . . ?
O2 Mn1 N1 C1 135.6(3) . . . . ?
O1 Mn1 N1 C5 -122.7(3) . . . . ?
O1 Mn1 N1 C5 57.3(3) 2_766 . . . ?
O2 Mn1 N1 C5 145.7(3) 2_766 . . . ?
O2 Mn1 N1 C5 -34.3(3) . . . . ?
C5 N1 C1 C2 2.9(6) . . . . ?
Mn1 N1 C1 C2 -167.2(3) . . . . ?
N1 C1 C2 C3 -1.0(7) . . . . ?
C1 C2 C3 C4 -1.1(6) . . . . ?
C1 C2 C3 C6 177.2(4) . . . . ?
C2 C3 C4 C5 1.2(6) . . . . ?
C6 C3 C4 C5 -177.1(4) . . . . ?
C1 N1 C5 C4 -2.8(6) . . . . ?
Mn1 N1 C5 C4 167.6(3) . . . . ?
C3 C4 C5 N1 0.8(7) . . . . ?
C2 C3 C6 C7 35.5(7) . . . . ?
C4 C3 C6 C7 -146.3(5) . . . . ?
C2 C3 C6 C10 -144.7(5) . . . . ?
C4 C3 C6 C10 33.5(6) . . . . ?
C10 C6 C7 C8 -0.4(9) . . . . ?
C3 C6 C7 C8 179.4(6) . . . . ?
C9 N2 C8 C7 -2.3(13) . . . . ?
C6 C7 C8 N2 1.8(12) . . . . ?
C8 N2 C9 C10 1.5(12) . . . . ?
N2 C9 C10 C6 -0.2(10) . . . . ?
C7 C6 C10 C9 -0.3(8) . . . . ?
C3 C6 C10 C9 179.9(5) . . . . ?
O4 C11 C12 C17 -5.1(9) . . . . ?
O3 C11 C12 C17 176.2(5) . . . . ?
O4 C11 C12 C13 172.9(6) . . . . ?
O3 C11 C12 C13 -5.9(8) . . . . ?
C17 C12 C13 C14 1.4(8) . . . . ?
C11 C12 C13 C14 -176.6(5) . . . . ?
C12 C13 C14 C15 0.5(8) . . . . ?
C13 C14 C15 C16 -1.8(7) . . . . ?
C13 C14 C15 S1 177.7(4) . . . . ?
O6 S1 C15 C14 120.7(4) . . . . ?
O7 S1 C15 C14 -116.4(4) . . . . ?
O5 S1 C15 C14 2.2(4) . . . . ?
O6 S1 C15 C16 -59.7(4) . . . . ?
O7 S1 C15 C16 63.2(4) . . . . ?
O5 S1 C15 C16 -178.2(3) . . . . ?
C14 C15 C16 C17 1.4(7) . . . . ?
S1 C15 C16 C17 -178.2(3) . . . . ?
C13 C12 C17 C16 -1.9(8) . . . . ?
C11 C12 C17 C16 176.1(5) . . . . ?
C15 C16 C17 C12 0.5(7) . . . . ?
